data_7119039
loop_
_publ_author_name
'Mihye Lee'
'Jihyun Shim'
'Philjae Kang'
'Moon-Gun Choi'
'Soo Hyuk Choi'

_publ_section_title
;
 Stabilization of 11/9-helical alpha/beta-peptide foldamers in protic
 solvents
;
_journal_name_full Chem.Commun.
_journal_page_first 5950
_journal_volume 52
_journal_year 2016
_chemical_absolute_configuration rm
_chemical_formula_moiety 'C29 H49 N5 O8'
_chemical_formula_sum 'C29 H49 N5 O8'
_chemical_formula_weight 595.73
_chemical_name_systematic
;
 ?
;
_space_group_crystal_system orthorhombic
_space_group_IT_number 19
_space_group_name_Hall 'P 2ac 2ab'
_space_group_name_H-M_alt 'P 21 21 21'
_symmetry_space_group_name_Hall 'P 2ac 2ab'
_symmetry_space_group_name_H-M 'P 21 21 21'
_atom_sites_solution_hydrogens geom
_atom_sites_solution_primary direct
_audit_creation_date 2014-03-08
_audit_creation_method
;
Olex2 1.2
(compiled 2014.02.28 svn.r2899 for OlexSys, GUI svn.r4781)
;
_audit_update_record
;
2016-01-21 deposited with the CCDC.
2016-03-30 downloaded from the CCDC.
;
_cell_angle_alpha 90
_cell_angle_beta 90
_cell_angle_gamma 90
_cell_formula_units_Z 4
_cell_length_a 9.7107(7)
_cell_length_b 17.8054(12)
_cell_length_c 18.6925(14)
_cell_measurement_reflns_used 9760
_cell_measurement_temperature 150
_cell_measurement_theta_max 24.24
_cell_measurement_theta_min 2.39
_cell_volume 3232.0(4)
_computing_molecular_graphics 'Olex2 (Dolomanov et al., 2009)'
_computing_publication_material 'Olex2 (Dolomanov et al., 2009)'
_computing_structure_refinement 'XL (Sheldrick, 2008)'
_computing_structure_solution 'XS (Sheldrick, 2008)'
_diffrn_ambient_temperature 150.0
_diffrn_measured_fraction_theta_full 0.840
_diffrn_measured_fraction_theta_max 1.000
_diffrn_measurement_device_type 'Bruker APEX-II CCD'
_diffrn_measurement_method '\f and \w scans'
_diffrn_radiation_monochromator graphite
_diffrn_radiation_type MoK\a
_diffrn_radiation_wavelength 0.71073
_diffrn_reflns_av_R_equivalents 0.0423
_diffrn_reflns_av_unetI/netI 0.0098
_diffrn_reflns_Laue_measured_fraction_full 0.840
_diffrn_reflns_Laue_measured_fraction_max 1.000
_diffrn_reflns_limit_h_max 11
_diffrn_reflns_limit_h_min -11
_diffrn_reflns_limit_k_max 20
_diffrn_reflns_limit_k_min -20
_diffrn_reflns_limit_l_max 21
_diffrn_reflns_limit_l_min -21
_diffrn_reflns_number 200536
_diffrn_reflns_point_group_measured_fraction_full 0.833
_diffrn_reflns_point_group_measured_fraction_max 1.000
_diffrn_reflns_theta_full 26.000
_diffrn_reflns_theta_max 24.328
_diffrn_reflns_theta_min 2.179
_diffrn_standards_number 0
_exptl_absorpt_coefficient_mu 0.089
_exptl_absorpt_correction_T_max 0.7450
_exptl_absorpt_correction_T_min 0.7095
_exptl_absorpt_correction_type multi-scan
_exptl_absorpt_process_details
;
SADABS-2008/1 (Bruker,2008) was used for absorption correction.
wR2(int) was 0.0623 before and 0.0565 after correction.
The Ratio of minimum to maximum transmission is 0.9523.
The \l/2 correction factor is 0.0015.
;
_exptl_crystal_colour 'clear colourless'
_exptl_crystal_colour_lustre clear
_exptl_crystal_colour_modifier .
_exptl_crystal_colour_primary colourless
_exptl_crystal_density_diffrn 1.224
_exptl_crystal_density_meas .
_exptl_crystal_description block
_exptl_crystal_F_000 1288
_exptl_crystal_size_max 0.2
_exptl_crystal_size_mid 0.1
_exptl_crystal_size_min 0.1
_refine_diff_density_max 0.210
_refine_diff_density_min -0.241
_refine_diff_density_rms 0.028
_refine_ls_abs_structure_details
;
 Flack x determined using 2117 quotients [(I+)-(I-)]/[(I+)+(I-)]
 (Parsons and Flack (2004), Acta Cryst. A60, s61).
;
_refine_ls_abs_structure_Flack -0.06(14)
_refine_ls_extinction_coef .
_refine_ls_extinction_method none
_refine_ls_goodness_of_fit_ref 1.053
_refine_ls_hydrogen_treatment constr
_refine_ls_matrix_type full
_refine_ls_number_parameters 386
_refine_ls_number_reflns 5268
_refine_ls_number_restraints 0
_refine_ls_restrained_S_all 1.053
_refine_ls_R_factor_all 0.0299
_refine_ls_R_factor_gt 0.0275
_refine_ls_shift/su_max 0.000
_refine_ls_shift/su_mean 0.000
_refine_ls_structure_factor_coef Fsqd
_refine_ls_weighting_details 'w=1/[\s^2^(Fo^2^)+(0.0335P)^2^+0.8190P] where P=(Fo^2^+2Fc^2^)/3'
_refine_ls_weighting_scheme calc
_refine_ls_wR_factor_gt 0.0670
_refine_ls_wR_factor_ref 0.0686
_reflns_Friedel_coverage 0.765
_reflns_Friedel_fraction_full 0.825
_reflns_Friedel_fraction_max 0.999
_reflns_number_gt 5036
_reflns_number_total 5268
_reflns_threshold_expression 'I > 2\s(I)'
_cod_data_source_file c6cc01189f2.cif
_cod_data_source_block DAla-ACHC_5mer_moon116
_cod_database_code 7119039
_shelxl_version_number 2013-3
_shelx_space_group_comment
;
The symmetry employed for this shelxl refinement is uniquely defined
by the following loop, which should always be used as a source of
symmetry information in preference to the above space-group names.
They are only intended as comments.
;
_olex2_refinement_description
;
1. Others
 Fixed Uiso: H1A(0.059) H1B(0.059) H1C(0.059) H4(0.035) H7(0.028) H8A(0.035)
 H8B(0.035) H9A(0.04) H9B(0.04) H10A(0.043) H10B(0.043) H11A(0.035) H11B(0.035)
 H12(0.028) H15(0.026) H18(0.028) H19A(0.036) H19B(0.036) H20A(0.045)
 H20B(0.045) H21A(0.041) H21B(0.041) H22A(0.036) H22B(0.036) H23(0.028)
 H26(0.032) H31A(0.086) H31B(0.086) H31C(0.086) H32A(0.075) H32B(0.075)
 H32C(0.075) H33A(0.066) H33B(0.066) H33C(0.066) H35A(0.065) H35B(0.065)
 H35C(0.065) H38A(0.052) H38B(0.052) H38C(0.052) H41A(0.059) H41B(0.059)
 H41C(0.059) H5(0.034) H13(0.026) H16(0.026) H24(0.028) H27(0.039)
 Fixed X: H1A(1.0383) H1B(1.058) H1C(1.1897) H4(1.0568) H7(0.672) H8A(0.854)
 H8B(0.7027) H9A(0.9096) H9B(0.852) H10A(0.634) H10B(0.75) H11A(0.7512)
 H11B(0.5981) H12(0.5345) H15(0.3757) H18(0.7241) H19A(0.5697) H19B(0.5443)
 H20A(0.6988) H20B(0.7985) H21A(0.8903) H21B(0.7483) H22A(0.9058) H22B(0.927)
 H23(0.7821) H26(0.518) H31A(0.0509) H31B(-0.0503) H31C(-0.0071) H32A(0.2906)
 H32B(0.1424) H32C(0.2379) H33A(0.0672) H33B(0.0365) H33C(0.1871) H35A(0.8761)
 H35B(1.0407) H35C(0.9641) H38A(0.5214) H38B(0.3612) H38C(0.4166) H41A(0.7143)
 H41B(0.744) H41C(0.6359) H5(0.7956) H13(0.6144) H16(0.6561) H24(0.6233)
 H27(0.4694)
 Fixed Y: H1A(0.8705) H1B(0.8536) H1C(0.8672) H4(1.086) H7(1.1423) H8A(1.1867)
 H8B(1.1891) H9A(1.0796) H9B(1.1419) H10A(1.0827) H10B(1.0235) H11A(0.9714)
 H11B(0.968) H12(1.0747) H15(0.9388) H18(0.8128) H19A(0.7275) H19B(0.6883)
 H20A(0.6139) H20B(0.6844) H21A(0.6101) H21B(0.6146) H22A(0.7014) H22B(0.7398)
 H23(0.8169) H26(0.6848) H31A(0.7875) H31B(0.8573) H31C(0.8052) H32A(0.9392)
 H32B(0.9407) H32C(0.8678) H33A(0.9187) H33B(0.9721) H33C(0.9702) H35A(1.0968)
 H35B(1.0952) H35C(1.1657) H38A(1.0345) H38B(1.0414) H38C(0.97) H41A(0.7611)
 H41B(0.6844) H41C(0.6857) H5(1.131) H13(0.9525) H16(0.9209) H24(0.692)
 H27(0.7987)
 Fixed Z: H1A(0.5749) H1B(0.6584) H1C(0.6086) H4(0.6802) H7(0.7773) H8A(0.856)
 H8B(0.8896) H9A(0.9223) H9B(0.9764) H10A(0.9782) H10B(1.0014) H11A(0.8848)
 H11B(0.9166) H12(0.8524) H15(0.6786) H18(0.5934) H19A(0.5427) H19B(0.6186)
 H20A(0.5529) H20B(0.5403) H21A(0.6326) H21B(0.6761) H22A(0.7251) H22B(0.6485)
 H23(0.7132) H26(0.8536) H31A(0.8205) H31B(0.8327) H31C(0.8988) H32A(0.8134)
 H32B(0.776) H32C(0.7693) H33A(0.9622) H33B(0.8952) H33C(0.9299) H35A(0.559)
 H35B(0.5544) H35C(0.5896) H38A(0.5825) H38B(0.6015) H38C(0.5582) H41A(0.9422)
 H41B(0.9003) H41C(0.9649) H5(0.6832) H13(0.7762) H16(0.6654) H24(0.7481)
 H27(0.9486)
;

loop_
_space_group_symop_operation_xyz
'x, y, z'
'-x+1/2, -y, z+1/2'
'-x, y+1/2, -z+1/2'
'x+1/2, -y+1/2, -z'

loop_
_atom_site_label
_atom_site_type_symbol
_atom_site_fract_x
_atom_site_fract_y
_atom_site_fract_z
_atom_site_U_iso_or_equiv
_atom_site_adp_type
_atom_site_occupancy
_atom_site_site_symmetry_order
_atom_site_calc_flag
_atom_site_refinement_flags_posn
_atom_site_refinement_flags_adp
_atom_site_refinement_flags_occupancy
_atom_site_disorder_assembly
_atom_site_disorder_group
C1 C 1.0939(3) 0.88173(13) 0.61737(14) 0.0394(6) Uani 1 1 d . . . . .
H1A H 1.0383 0.8705 0.5749 0.059 Uiso 1 1 calc GR . . . .
H1B H 1.0580 0.8536 0.6584 0.059 Uiso 1 1 calc GR . . . .
H1C H 1.1897 0.8672 0.6086 0.059 Uiso 1 1 calc GR . . . .
C3 C 0.9618(2) 0.98836(12) 0.64501(10) 0.0248(5) Uani 1 1 d . . . . .
C4 C 0.9678(2) 1.07284(12) 0.65639(11) 0.0288(5) Uani 1 1 d . . . . .
H4 H 1.0568 1.0860 0.6802 0.035 Uiso 1 1 calc R . . . .
C6 C 0.8396(2) 1.07250(11) 0.76808(11) 0.0230(4) Uani 1 1 d . . . . .
C7 C 0.7227(2) 1.10779(11) 0.81027(11) 0.0236(4) Uani 1 1 d . . . . .
H7 H 0.6720 1.1423 0.7773 0.028 Uiso 1 1 calc R . . . .
C8 C 0.7769(2) 1.15513(12) 0.87311(12) 0.0291(5) Uani 1 1 d . . . . .
H8A H 0.8540 1.1867 0.8560 0.035 Uiso 1 1 calc R . . . .
H8B H 0.7027 1.1891 0.8896 0.035 Uiso 1 1 calc R . . . .
C9 C 0.8265(2) 1.10826(13) 0.93636(12) 0.0334(5) Uani 1 1 d . . . . .
H9A H 0.9096 1.0796 0.9223 0.040 Uiso 1 1 calc R . . . .
H9B H 0.8520 1.1419 0.9764 0.040 Uiso 1 1 calc R . . . .
C10 C 0.7149(3) 1.05398(14) 0.96108(12) 0.0357(5) Uani 1 1 d . . . . .
H10A H 0.6340 1.0827 0.9782 0.043 Uiso 1 1 calc R . . . .
H10B H 0.7500 1.0235 1.0014 0.043 Uiso 1 1 calc R . . . .
C11 C 0.6716(2) 1.00232(12) 0.89990(11) 0.0291(5) Uani 1 1 d . . . . .
H11A H 0.7512 0.9714 0.8848 0.035 Uiso 1 1 calc R . . . .
H11B H 0.5981 0.9680 0.9166 0.035 Uiso 1 1 calc R . . . .
C12 C 0.6195(2) 1.04781(10) 0.83653(11) 0.0230(4) Uani 1 1 d . . . . .
H12 H 0.5345 1.0747 0.8524 0.028 Uiso 1 1 calc R . . . .
C14 C 0.4943(2) 1.02028(10) 0.72649(11) 0.0218(4) Uani 1 1 d . . . . .
C15 C 0.4631(2) 0.96538(11) 0.66595(11) 0.0220(4) Uani 1 1 d . . . . .
H15 H 0.3757 0.9388 0.6786 0.026 Uiso 1 1 calc R . . . .
C17 C 0.5379(2) 0.83732(11) 0.64027(11) 0.0234(4) Uani 1 1 d . . . . .
C18 C 0.6603(2) 0.78582(11) 0.62656(11) 0.0232(4) Uani 1 1 d . . . . .
H18 H 0.7241 0.8128 0.5934 0.028 Uiso 1 1 calc R . . . .
C19 C 0.6138(2) 0.71418(11) 0.58875(12) 0.0303(5) Uani 1 1 d . . . . .
H19A H 0.5697 0.7275 0.5427 0.036 Uiso 1 1 calc R . . . .
H19B H 0.5443 0.6883 0.6186 0.036 Uiso 1 1 calc R . . . .
C20 C 0.7340(3) 0.66087(13) 0.57461(13) 0.0379(6) Uani 1 1 d . . . . .
H20A H 0.6988 0.6139 0.5529 0.045 Uiso 1 1 calc R . . . .
H20B H 0.7985 0.6844 0.5403 0.045 Uiso 1 1 calc R . . . .
C21 C 0.8101(2) 0.64247(12) 0.64341(13) 0.0339(5) Uani 1 1 d . . . . .
H21A H 0.8903 0.6101 0.6326 0.041 Uiso 1 1 calc R . . . .
H21B H 0.7483 0.6146 0.6761 0.041 Uiso 1 1 calc R . . . .
C22 C 0.8590(2) 0.71449(12) 0.67973(13) 0.0300(5) Uani 1 1 d . . . . .
H22A H 0.9058 0.7014 0.7251 0.036 Uiso 1 1 calc R . . . .
H22B H 0.9270 0.7398 0.6485 0.036 Uiso 1 1 calc R . . . .
C23 C 0.7412(2) 0.76875(11) 0.69560(11) 0.0237(4) Uani 1 1 d . . . . .
H23 H 0.7821 0.8169 0.7132 0.028 Uiso 1 1 calc R . . . .
C25 C 0.6206(2) 0.77731(11) 0.81060(11) 0.0251(5) Uani 1 1 d . . . . .
C26 C 0.5586(2) 0.73248(11) 0.87236(11) 0.0268(5) Uani 1 1 d . . . . .
H26 H 0.5180 0.6848 0.8536 0.032 Uiso 1 1 calc R . . . .
C28 C 0.3267(2) 0.78206(11) 0.87746(11) 0.0258(5) Uani 1 1 d . . . . .
C30 C 0.1461(2) 0.87733(12) 0.86784(11) 0.0296(5) Uani 1 1 d . . . . .
C31 C 0.0244(3) 0.82753(16) 0.85373(19) 0.0573(8) Uani 1 1 d . . . . .
H31A H 0.0509 0.7875 0.8205 0.086 Uiso 1 1 calc GR . . . .
H31B H -0.0503 0.8573 0.8327 0.086 Uiso 1 1 calc GR . . . .
H31C H -0.0071 0.8052 0.8988 0.086 Uiso 1 1 calc GR . . . .
C32 C 0.2098(3) 0.90902(16) 0.80079(14) 0.0500(7) Uani 1 1 d . . . . .
H32A H 0.2906 0.9392 0.8134 0.075 Uiso 1 1 calc GR . . . .
H32B H 0.1424 0.9407 0.7760 0.075 Uiso 1 1 calc GR . . . .
H32C H 0.2379 0.8678 0.7693 0.075 Uiso 1 1 calc GR . . . .
C33 C 0.1057(3) 0.94014(14) 0.91826(13) 0.0438(6) Uani 1 1 d . . . . .
H33A H 0.0672 0.9187 0.9622 0.066 Uiso 1 1 calc GR . . . .
H33B H 0.0365 0.9721 0.8952 0.066 Uiso 1 1 calc GR . . . .
H33C H 0.1871 0.9702 0.9299 0.066 Uiso 1 1 calc GR . . . .
C35 C 0.9616(3) 1.11103(14) 0.58332(13) 0.0435(6) Uani 1 1 d . . . . .
H35A H 0.8761 1.0968 0.5590 0.065 Uiso 1 1 calc GR . . . .
H35B H 1.0407 1.0952 0.5544 0.065 Uiso 1 1 calc GR . . . .
H35C H 0.9641 1.1657 0.5896 0.065 Uiso 1 1 calc GR . . . .
C38 C 0.4384(3) 1.00648(13) 0.59581(12) 0.0349(5) Uani 1 1 d . . . . .
H38A H 0.5214 1.0345 0.5825 0.052 Uiso 1 1 calc GR . . . .
H38B H 0.3612 1.0414 0.6015 0.052 Uiso 1 1 calc GR . . . .
H38C H 0.4166 0.9700 0.5582 0.052 Uiso 1 1 calc GR . . . .
C41 C 0.6733(3) 0.71431(14) 0.92458(13) 0.0396(6) Uani 1 1 d . . . . .
H41A H 0.7143 0.7611 0.9422 0.059 Uiso 1 1 calc GR . . . .
H41B H 0.7440 0.6844 0.9003 0.059 Uiso 1 1 calc GR . . . .
H41C H 0.6359 0.6857 0.9649 0.059 Uiso 1 1 calc GR . . . .
N5 N 0.85493(19) 1.09834(10) 0.70050(9) 0.0279(4) Uani 1 1 d . . . . .
H5 H 0.7956 1.1310 0.6832 0.034 Uiso 1 1 calc R . . . .
N13 N 0.58026(17) 0.99825(9) 0.77775(9) 0.0219(4) Uani 1 1 d . . . . .
H13 H 0.6144 0.9525 0.7762 0.026 Uiso 1 1 calc R . . . .
N16 N 0.56947(16) 0.90858(9) 0.65821(9) 0.0214(4) Uani 1 1 d . . . . .
H16 H 0.6561 0.9209 0.6654 0.026 Uiso 1 1 calc R . . . .
N24 N 0.65445(18) 0.73818(9) 0.75244(9) 0.0236(4) Uani 1 1 d . . . . .
H24 H 0.6233 0.6920 0.7481 0.028 Uiso 1 1 calc R . . . .
N27 N 0.4521(2) 0.77617(10) 0.90770(10) 0.0323(4) Uani 1 1 d . . . . .
H27 H 0.4694 0.7987 0.9486 0.039 Uiso 1 1 calc R . . . .
O2 O 1.08723(15) 0.96148(8) 0.63245(8) 0.0323(4) Uani 1 1 d . . . . .
O29 O 0.25508(17) 0.83809(8) 0.90831(8) 0.0312(4) Uani 1 1 d . . . . .
O34 O 0.85911(15) 0.95087(8) 0.64357(8) 0.0322(4) Uani 1 1 d . . . . .
O36 O 0.91639(16) 1.02407(8) 0.79157(8) 0.0299(3) Uani 1 1 d . . . . .
O37 O 0.43750(16) 1.08266(7) 0.72686(8) 0.0305(4) Uani 1 1 d . . . . .
O39 O 0.41951(16) 0.81564(8) 0.63567(11) 0.0455(5) Uani 1 1 d . . . . .
O40 O 0.64409(19) 0.84476(8) 0.81834(8) 0.0367(4) Uani 1 1 d . . . . .
O42 O 0.28442(17) 0.74115(9) 0.83083(10) 0.0438(4) Uani 1 1 d . . . . .

loop_
_atom_site_aniso_label
_atom_site_aniso_U_11
_atom_site_aniso_U_22
_atom_site_aniso_U_33
_atom_site_aniso_U_23
_atom_site_aniso_U_13
_atom_site_aniso_U_12
C1 0.0320(13) 0.0355(13) 0.0507(15) -0.0114(11) -0.0022(11) 0.0031(10)
C3 0.0242(11) 0.0302(11) 0.0200(10) 0.0005(9) 0.0021(8) -0.0028(9)
C4 0.0314(11) 0.0291(11) 0.0259(11) -0.0008(9) 0.0034(9) -0.0067(9)
C6 0.0260(11) 0.0167(10) 0.0263(11) -0.0006(8) 0.0001(9) -0.0024(9)
C7 0.0266(11) 0.0158(9) 0.0286(11) -0.0003(8) 0.0015(9) 0.0020(8)
C8 0.0255(11) 0.0217(10) 0.0400(12) -0.0099(10) 0.0056(10) -0.0013(9)
C9 0.0345(13) 0.0348(12) 0.0311(12) -0.0142(10) -0.0004(10) 0.0015(10)
C10 0.0421(14) 0.0404(13) 0.0245(11) -0.0046(10) 0.0037(10) 0.0018(11)
C11 0.0357(12) 0.0259(11) 0.0257(11) 0.0020(9) 0.0043(9) -0.0031(10)
C12 0.0256(11) 0.0175(9) 0.0259(10) -0.0032(8) 0.0023(9) 0.0009(8)
C14 0.0213(10) 0.0151(10) 0.0291(11) 0.0032(8) 0.0030(8) -0.0008(8)
C15 0.0211(10) 0.0168(9) 0.0281(10) 0.0030(8) -0.0007(9) 0.0021(8)
C17 0.0232(11) 0.0168(10) 0.0303(11) 0.0021(8) -0.0015(9) -0.0010(8)
C18 0.0247(10) 0.0160(9) 0.0291(11) 0.0019(8) 0.0015(9) -0.0004(8)
C19 0.0359(13) 0.0201(10) 0.0349(12) -0.0042(9) -0.0034(10) 0.0019(9)
C20 0.0475(15) 0.0244(11) 0.0417(14) -0.0083(10) 0.0070(12) 0.0032(11)
C21 0.0314(12) 0.0204(11) 0.0499(14) -0.0023(10) 0.0079(11) 0.0083(9)
C22 0.0237(11) 0.0244(10) 0.0421(13) 0.0033(10) 0.0023(10) 0.0035(9)
C23 0.0240(11) 0.0155(9) 0.0316(11) 0.0006(8) 0.0011(9) -0.0011(8)
C25 0.0308(12) 0.0170(10) 0.0276(11) 0.0015(8) -0.0060(9) 0.0039(9)
C26 0.0339(12) 0.0199(10) 0.0265(11) 0.0008(9) 0.0015(9) 0.0042(9)
C28 0.0335(12) 0.0183(10) 0.0255(10) -0.0001(9) 0.0056(9) -0.0005(9)
C30 0.0372(12) 0.0266(11) 0.0250(11) 0.0019(9) 0.0007(10) 0.0066(10)
C31 0.0337(14) 0.0459(16) 0.092(2) -0.0095(16) -0.0026(15) 0.0045(12)
C32 0.0643(18) 0.0527(16) 0.0331(13) 0.0129(12) 0.0086(13) 0.0132(14)
C33 0.0634(18) 0.0341(13) 0.0340(13) 0.0004(10) 0.0007(12) 0.0203(12)
C35 0.0632(18) 0.0341(13) 0.0332(13) 0.0054(11) 0.0119(12) -0.0061(12)
C38 0.0462(14) 0.0279(11) 0.0307(12) 0.0024(10) -0.0046(10) 0.0082(11)
C41 0.0452(15) 0.0376(13) 0.0360(13) 0.0124(11) -0.0046(11) 0.0062(11)
N5 0.0332(10) 0.0233(8) 0.0272(9) 0.0052(7) 0.0032(8) 0.0042(8)
N13 0.0271(9) 0.0122(7) 0.0265(9) -0.0007(7) -0.0007(7) 0.0023(7)
N16 0.0174(8) 0.0164(8) 0.0306(9) -0.0006(7) -0.0008(7) -0.0006(7)
N24 0.0283(9) 0.0130(8) 0.0295(9) -0.0004(7) 0.0019(8) -0.0020(7)
N27 0.0385(11) 0.0334(10) 0.0249(9) -0.0076(8) -0.0004(8) 0.0054(9)
O2 0.0233(7) 0.0334(8) 0.0404(9) -0.0037(7) 0.0034(7) -0.0009(7)
O29 0.0427(9) 0.0263(8) 0.0248(7) -0.0023(6) 0.0023(7) 0.0105(7)
O34 0.0241(8) 0.0340(8) 0.0387(9) -0.0062(7) 0.0031(7) -0.0066(7)
O36 0.0330(8) 0.0298(8) 0.0269(7) 0.0022(6) 0.0014(6) 0.0114(7)
O37 0.0380(9) 0.0166(7) 0.0369(8) 0.0006(6) -0.0011(7) 0.0089(6)
O39 0.0241(8) 0.0215(8) 0.0910(14) -0.0093(8) -0.0016(9) -0.0020(7)
O40 0.0646(11) 0.0143(7) 0.0311(8) 0.0004(6) 0.0007(8) 0.0030(8)
O42 0.0371(9) 0.0321(9) 0.0621(11) -0.0219(9) -0.0056(9) 0.0016(7)

loop_
_atom_type_symbol
_atom_type_description
_atom_type_scat_dispersion_real
_atom_type_scat_dispersion_imag
_atom_type_scat_source
C C 0.0033 0.0016 'International Tables Vol C Tables 4.2.6.8 and 6.1.1.4'
H H 0.0000 0.0000 'International Tables Vol C Tables 4.2.6.8 and 6.1.1.4'
N N 0.0061 0.0033 'International Tables Vol C Tables 4.2.6.8 and 6.1.1.4'
O O 0.0106 0.0060 'International Tables Vol C Tables 4.2.6.8 and 6.1.1.4'

loop_
_geom_angle_atom_site_label_1
_geom_angle_atom_site_label_2
_geom_angle_atom_site_label_3
_geom_angle
_geom_angle_site_symmetry_1
_geom_angle_site_symmetry_3
O2 C3 C4 110.19(18) . .
O34 C3 C4 125.9(2) . .
O34 C3 O2 123.84(19) . .
C3 C4 C35 108.30(17) . .
N5 C4 C3 111.18(17) . .
N5 C4 C35 109.90(19) . .
N5 C6 C7 115.26(18) . .
O36 C6 C7 124.19(18) . .
O36 C6 N5 120.55(19) . .
C6 C7 C8 111.55(17) . .
C6 C7 C12 111.33(16) . .
C8 C7 C12 110.99(17) . .
C9 C8 C7 113.58(17) . .
C10 C9 C8 110.93(19) . .
C9 C10 C11 110.54(18) . .
C12 C11 C10 110.73(17) . .
C11 C12 C7 113.58(18) . .
N13 C12 C7 110.37(16) . .
N13 C12 C11 110.55(15) . .
N13 C14 C15 118.03(16) . .
O37 C14 C15 119.32(18) . .
O37 C14 N13 122.64(18) . .
C38 C15 C14 111.26(16) . .
N16 C15 C14 112.26(16) . .
N16 C15 C38 111.19(17) . .
N16 C17 C18 115.57(17) . .
O39 C17 C18 122.33(18) . .
O39 C17 N16 122.10(19) . .
C17 C18 C19 110.52(17) . .
C17 C18 C23 112.07(17) . .
C19 C18 C23 111.94(16) . .
C18 C19 C20 111.94(18) . .
C21 C20 C19 111.06(18) . .
C20 C21 C22 110.28(18) . .
C23 C22 C21 112.64(18) . .
C22 C23 C18 110.13(17) . .
N24 C23 C18 112.86(16) . .
N24 C23 C22 109.73(16) . .
N24 C25 C26 116.16(17) . .
O40 C25 C26 119.61(18) . .
O40 C25 N24 124.1(2) . .
C41 C26 C25 107.97(18) . .
N27 C26 C25 110.15(17) . .
N27 C26 C41 110.16(18) . .
O29 C28 N27 110.18(18) . .
O42 C28 N27 124.3(2) . .
O42 C28 O29 125.5(2) . .
C31 C30 C32 113.5(2) . .
C31 C30 C33 110.0(2) . .
C32 C30 C33 110.3(2) . .
O29 C30 C31 112.01(19) . .
O29 C30 C32 107.97(19) . .
O29 C30 C33 102.50(17) . .
C6 N5 C4 120.64(18) . .
C14 N13 C12 121.87(16) . .
C17 N16 C15 121.24(17) . .
C25 N24 C23 122.74(17) . .
C28 N27 C26 119.64(17) . .
C3 O2 C1 115.31(17) . .
C28 O29 C30 120.10(16) . .

loop_
_geom_bond_atom_site_label_1
_geom_bond_atom_site_label_2
_geom_bond_distance
_geom_bond_site_symmetry_2
C1 O2 1.449(3) .
C3 C4 1.520(3) .
C3 O2 1.330(3) .
C3 O34 1.200(3) .
C4 C35 1.527(3) .
C4 N5 1.445(3) .
C6 C7 1.518(3) .
C6 N5 1.353(3) .
C6 O36 1.222(2) .
C7 C8 1.539(3) .
C7 C12 1.544(3) .
C8 C9 1.525(3) .
C9 C10 1.524(3) .
C10 C11 1.527(3) .
C11 C12 1.521(3) .
C12 N13 1.460(3) .
C14 C15 1.526(3) .
C14 N13 1.330(3) .
C14 O37 1.240(2) .
C15 C38 1.521(3) .
C15 N16 1.453(2) .
C17 C18 1.523(3) .
C17 N16 1.348(3) .
C17 O39 1.216(3) .
C18 C19 1.526(3) .
C18 C23 1.541(3) .
C19 C20 1.527(3) .
C20 C21 1.519(3) .
C21 C22 1.527(3) .
C22 C23 1.526(3) .
C23 N24 1.461(3) .
C25 C26 1.527(3) .
C25 N24 1.332(3) .
C25 O40 1.231(2) .
C26 C41 1.516(3) .
C26 N27 1.453(3) .
C28 N27 1.347(3) .
C28 O29 1.346(3) .
C28 O42 1.208(3) .
C30 C31 1.501(4) .
C30 C32 1.507(3) .
C30 C33 1.514(3) .
C30 O29 1.477(3) .

loop_
_geom_torsion_atom_site_label_1
_geom_torsion_atom_site_label_2
_geom_torsion_atom_site_label_3
_geom_torsion_atom_site_label_4
_geom_torsion
_geom_torsion_site_symmetry_1
_geom_torsion_site_symmetry_2
_geom_torsion_site_symmetry_3
_geom_torsion_site_symmetry_4
C3 C4 N5 C6 60.6(3) . . . .
C4 C3 O2 C1 -177.22(18) . . . .
C6 C7 C8 C9 -75.9(2) . . . .
C6 C7 C12 C11 75.8(2) . . . .
C6 C7 C12 N13 -49.0(2) . . . .
C7 C6 N5 C4 175.96(17) . . . .
C7 C8 C9 C10 -54.1(2) . . . .
C7 C12 N13 C14 -74.7(2) . . . .
C8 C7 C12 C11 -49.1(2) . . . .
C8 C7 C12 N13 -173.94(16) . . . .
C8 C9 C10 C11 58.0(2) . . . .
C9 C10 C11 C12 -58.2(3) . . . .
C10 C11 C12 C7 54.4(2) . . . .
C10 C11 C12 N13 179.12(17) . . . .
C11 C12 N13 C14 158.76(18) . . . .
C12 C7 C8 C9 48.8(2) . . . .
C14 C15 N16 C17 143.54(18) . . . .
C15 C14 N13 C12 178.02(17) . . . .
C17 C18 C19 C20 -179.59(18) . . . .
C17 C18 C23 C22 177.68(16) . . . .
C17 C18 C23 N24 54.7(2) . . . .
C18 C17 N16 C15 173.97(17) . . . .
C18 C19 C20 C21 55.5(3) . . . .
C18 C23 N24 C25 -108.4(2) . . . .
C19 C18 C23 C22 52.9(2) . . . .
C19 C18 C23 N24 -70.2(2) . . . .
C19 C20 C21 C22 -56.3(3) . . . .
C20 C21 C22 C23 57.1(3) . . . .
C21 C22 C23 C18 -54.9(2) . . . .
C21 C22 C23 N24 69.9(2) . . . .
C22 C23 N24 C25 128.4(2) . . . .
C23 C18 C19 C20 -53.9(2) . . . .
C25 C26 N27 C28 77.8(2) . . . .
C26 C25 N24 C23 -166.23(17) . . . .
C31 C30 O29 C28 68.5(3) . . . .
C32 C30 O29 C28 -57.2(2) . . . .
C33 C30 O29 C28 -173.69(19) . . . .
C35 C4 N5 C6 -179.55(19) . . . .
C38 C15 N16 C17 -91.1(2) . . . .
C41 C26 N27 C28 -163.17(19) . . . .
N5 C6 C7 C8 -113.3(2) . . . .
N5 C6 C7 C12 122.16(19) . . . .
N13 C14 C15 C38 -147.25(18) . . . .
N13 C14 C15 N16 -21.9(2) . . . .
N16 C17 C18 C19 -165.48(17) . . . .
N16 C17 C18 C23 68.9(2) . . . .
N24 C25 C26 C41 96.5(2) . . . .
N24 C25 C26 N27 -143.20(19) . . . .
N27 C28 O29 C30 153.54(18) . . . .
O2 C3 C4 C35 85.5(2) . . . .
O2 C3 C4 N5 -153.65(18) . . . .
O29 C28 N27 C26 -165.22(17) . . . .
O34 C3 C4 C35 -90.8(3) . . . .
O34 C3 C4 N5 30.0(3) . . . .
O34 C3 O2 C1 -0.8(3) . . . .
O36 C6 C7 C8 66.8(2) . . . .
O36 C6 C7 C12 -57.8(3) . . . .
O36 C6 N5 C4 -4.1(3) . . . .
O37 C14 C15 C38 33.9(3) . . . .
O37 C14 C15 N16 159.28(17) . . . .
O37 C14 N13 C12 -3.2(3) . . . .
O39 C17 C18 C19 14.8(3) . . . .
O39 C17 C18 C23 -110.8(2) . . . .
O39 C17 N16 C15 -6.3(3) . . . .
O40 C25 C26 C41 -79.1(2) . . . .
O40 C25 C26 N27 41.2(3) . . . .
O40 C25 N24 C23 9.1(3) . . . .
O42 C28 N27 C26 16.8(3) . . . .
O42 C28 O29 C30 -28.5(3) . . . .
